data_4512459
loop_
_publ_author_name
'Chen, Lingjing'
'Chen, Gui'
'Leung, Chi-Fai'
'Yiu, Shek-Man'
'Ko, Chi-Chiu'
'Anxolab\'eh\`ere-Mallart, Elodie'
'Robert, Marc'
'Lau, Tai-Chu'

_publ_section_title
;
 Dual Homogeneous and Heterogeneous Pathways in Photo- and
 Electrocatalytic Hydrogen Evolution with Nickel(II) Catalysts Bearing
 Tetradentate Macrocyclic Ligands
;
_journal_issue 1
_journal_name_full 'ACS Catalysis'
_journal_page_first 356
_journal_paper_doi 10.1021/cs501534h
_journal_volume 5
_journal_year 2015
_chemical_formula_moiety 'C30 H42 Cl2 N6 Ni2 S2, 2(Cl O4)'
_chemical_formula_sum 'C30 H42 Cl4 N6 Ni2 O8 S2'
_chemical_formula_weight 938.04
_chemical_name_systematic
;
 ? 
;
_space_group_crystal_system triclinic
_space_group_IT_number 2
_space_group_name_Hall '-P 1'
_space_group_name_H-M_alt 'P -1'
_symmetry_space_group_name_Hall '-P 1'
_symmetry_space_group_name_H-M 'P -1'
_atom_sites_solution_hydrogens geom
_atom_sites_solution_primary direct
_atom_sites_solution_secondary difmap
_audit_creation_date 2012-05-17
_audit_creation_method
;
  Olex2 1.1
  (compiled 2011.08.18 svn.r1932, GUI svn.r3819)
;
_cell_angle_alpha 91.373(5)
_cell_angle_beta 99.117(5)
_cell_angle_gamma 93.388(5)
_cell_formula_units_Z 2
_cell_length_a 8.0156(5)
_cell_length_b 12.2115(8)
_cell_length_c 19.7215(12)
_cell_measurement_reflns_used 6425
_cell_measurement_temperature 133(2)
_cell_measurement_theta_max 73.7093
_cell_measurement_theta_min 3.6249
_cell_volume 1901.6(2)
_computing_cell_refinement
;
CrysAlisPro, Agilent Technologies,
Version 1.171.35.11 (release 16-05-2011 CrysAlis171 .NET)
(compiled May 16 2011,17:55:39)
;
_computing_data_collection
;
CrysAlisPro, Agilent Technologies,
Version 1.171.35.11 (release 16-05-2011 CrysAlis171 .NET)
(compiled May 16 2011,17:55:39)
;
_computing_data_reduction
;
CrysAlisPro, Agilent Technologies,
Version 1.171.35.11 (release 16-05-2011 CrysAlis171 .NET)
(compiled May 16 2011,17:55:39)
;
_computing_molecular_graphics
;
O. V. Dolomanov, L. J. Bourhis, R. J. Gildea, J. A. K. Howard and H. Puschmann,
OLEX2: a complete structure solution, refinement and analysis program.
J. Appl. Cryst. (2009). 42, 339-341.
;
_computing_publication_material
;
O. V. Dolomanov, L. J. Bourhis, R. J. Gildea, J. A. K. Howard and H. Puschmann,
OLEX2: a complete structure solution, refinement and analysis program.
J. Appl. Cryst. (2009). 42, 339-341.
;
_computing_structure_refinement
;
XL, G.M. Sheldrick, Acta Cryst.
(2008). A64, 112-122
;
_computing_structure_solution 'SHELXS-97 (Sheldrick, 1990)'
_diffrn_ambient_temperature 133(2)
_diffrn_detector_area_resol_mean 16.1270
_diffrn_measured_fraction_theta_full 0.992
_diffrn_measured_fraction_theta_max 0.992
_diffrn_measurement_details
;
  1 omega  -24.00   26.00   1.0000    6.0000
omega____ theta____ kappa____ phi______ frames
    -        0.0000   37.0000  150.0000 50

  2 omega  -47.00   16.00   1.0000    6.0000
omega____ theta____ kappa____ phi______ frames
    -        0.0000  -37.0000  -30.0000 63

  3 omega   31.00   72.00   1.0000    6.0000
omega____ theta____ kappa____ phi______ frames
    -        0.0000   37.0000  150.0000 41

  4 omega -105.00  -32.00   1.0000   24.0000
omega____ theta____ kappa____ phi______ frames
    -      -55.0000  125.0000 -150.0000 73

  5 omega   26.00  123.00   1.0000   24.0000
omega____ theta____ kappa____ phi______ frames
    -       55.0000   77.0000 -180.0000 97

  6 omega  -14.00   63.00   1.0000   24.0000
omega____ theta____ kappa____ phi______ frames
    -       55.0000  -37.0000   30.0000 77

  7 omega   81.00  106.00   1.0000   24.0000
omega____ theta____ kappa____ phi______ frames
    -       55.0000  125.0000    0.0000 25

  8 omega   19.00   83.00   1.0000   24.0000
omega____ theta____ kappa____ phi______ frames
    -       55.0000  -77.0000  -30.0000 64

  9 omega   77.00  123.00   1.0000   24.0000
omega____ theta____ kappa____ phi______ frames
    -       55.0000  125.0000   30.0000 46

 10 omega  -61.00    9.00   1.0000   48.0000
omega____ theta____ kappa____ phi______ frames
    -      -64.0000   25.0000   30.0000 70

 11 omega  -52.00   -5.00   1.0000   48.0000
omega____ theta____ kappa____ phi______ frames
    -      -64.0000   50.0000 -180.0000 47

 12 omega -105.00  -79.00   1.0000   48.0000
omega____ theta____ kappa____ phi______ frames
    -      -64.0000  111.0000 -180.0000 26

 13 omega   38.00   70.00   1.0000   48.0000
omega____ theta____ kappa____ phi______ frames
    -      110.0000  -25.0000 -150.0000 32

 14 omega   94.00  178.00   1.0000   48.0000
omega____ theta____ kappa____ phi______ frames
    -      110.0000   50.0000 -120.0000 84

 15 omega   94.00  168.00   1.0000   48.0000
omega____ theta____ kappa____ phi______ frames
    -      110.0000   25.0000  -30.0000 74

 16 omega   44.00   78.00   1.0000   48.0000
omega____ theta____ kappa____ phi______ frames
    -      110.0000  -50.0000  -60.0000 34

 17 omega   41.00   71.00   1.0000   48.0000
omega____ theta____ kappa____ phi______ frames
    -      110.0000  -25.0000   60.0000 30

 18 omega   39.00  141.00   1.0000   48.0000
omega____ theta____ kappa____ phi______ frames
    -      110.0000  -88.0000 -132.0000 102

 19 omega   85.00  146.00   1.0000   48.0000
omega____ theta____ kappa____ phi______ frames
    -      110.0000  -88.0000  -60.0000 61

 20 omega   42.00   71.00   1.0000   48.0000
omega____ theta____ kappa____ phi______ frames
    -      110.0000  -50.0000 -150.0000 29

 21 omega   38.00   72.00   1.0000   48.0000
omega____ theta____ kappa____ phi______ frames
    -      110.0000  -25.0000  120.0000 34

 22 omega   81.00  141.00   1.0000   48.0000
omega____ theta____ kappa____ phi______ frames
    -      110.0000  -88.0000   41.0000 60

 23 omega   45.00   76.00   1.0000   48.0000
omega____ theta____ kappa____ phi______ frames
    -      110.0000  -50.0000  -90.0000 31

 24 omega   41.00   83.00   1.0000   48.0000
omega____ theta____ kappa____ phi______ frames
    -      110.0000  -50.0000  120.0000 42

 25 omega   38.00   72.00   1.0000   48.0000
omega____ theta____ kappa____ phi______ frames
    -      110.0000  -25.0000  -60.0000 34

 26 omega   37.00   62.00   1.0000   48.0000
omega____ theta____ kappa____ phi______ frames
    -      110.0000  -25.0000   90.0000 25

 27 omega   39.00   64.00   1.0000   48.0000
omega____ theta____ kappa____ phi______ frames
    -      110.0000  -25.0000    0.0000 25

 28 omega   37.00   67.00   1.0000   48.0000
omega____ theta____ kappa____ phi______ frames
    -      110.0000  -25.0000  150.0000 30

 29 omega   55.00   83.00   1.0000   48.0000
omega____ theta____ kappa____ phi______ frames
    -      110.0000  -50.0000   60.0000 28

 30 omega  135.00  170.00   1.0000   48.0000
omega____ theta____ kappa____ phi______ frames
    -      110.0000  111.0000 -150.0000 35

 31 omega  137.00  175.00   1.0000   48.0000
omega____ theta____ kappa____ phi______ frames
    -      110.0000   50.0000 -180.0000 38

 32 omega   44.00   70.00   1.0000   48.0000
omega____ theta____ kappa____ phi______ frames
    -      110.0000  -88.0000   41.0000 26

 33 omega   38.00   70.00   1.0000   48.0000
omega____ theta____ kappa____ phi______ frames
    -      110.0000  -88.0000  -60.0000 32

 34 omega   87.00  116.00   1.0000   48.0000
omega____ theta____ kappa____ phi______ frames
    -      110.0000  -88.0000  116.0000 29
;
_diffrn_measurement_device_type 'Xcalibur, Sapphire3, Gemini ultra'
_diffrn_measurement_method '\w scans'
_diffrn_orient_matrix_UB_11 -0.1282282000
_diffrn_orient_matrix_UB_12 0.0358005000
_diffrn_orient_matrix_UB_13 -0.0608075000
_diffrn_orient_matrix_UB_21 -0.0690329000
_diffrn_orient_matrix_UB_22 -0.1201575000
_diffrn_orient_matrix_UB_23 -0.0142826000
_diffrn_orient_matrix_UB_31 -0.1297550000
_diffrn_orient_matrix_UB_32 0.0164348000
_diffrn_orient_matrix_UB_33 0.0486295000
_diffrn_radiation_monochromator mirror
_diffrn_radiation_type 'Cu K\a'
_diffrn_radiation_wavelength 1.5418
_diffrn_reflns_av_R_equivalents 0.0272
_diffrn_reflns_av_unetI/netI 0.0311
_diffrn_reflns_limit_h_max 6
_diffrn_reflns_limit_h_min -9
_diffrn_reflns_limit_k_max 14
_diffrn_reflns_limit_k_min -14
_diffrn_reflns_limit_l_max 23
_diffrn_reflns_limit_l_min -20
_diffrn_reflns_number 12668
_diffrn_reflns_theta_full 67.00
_diffrn_reflns_theta_max 67.00
_diffrn_reflns_theta_min 3.63
_diffrn_source 'Enhance Ultra (Cu) X-ray Source'
_diffrn_source_current n/a
_diffrn_source_voltage n/a
_exptl_absorpt_coefficient_mu 5.323
_exptl_absorpt_correction_T_max 1.00000
_exptl_absorpt_correction_T_min 0.52611
_exptl_absorpt_correction_type multi-scan
_exptl_absorpt_process_details
;
CrysAlisPro, Agilent Technologies,
Version 1.171.35.11 (release 16-05-2011 CrysAlis171 .NET)
(compiled May 16 2011,17:55:39)
Empirical absorption correction using spherical harmonics,
 implemented in SCALE3 ABSPACK scaling algorithm.
;
_exptl_crystal_colour red
_exptl_crystal_density_diffrn 1.638
_exptl_crystal_density_method 'not measured'
_exptl_crystal_description irregular
_exptl_crystal_F_000 968
_exptl_crystal_size_max 0.22
_exptl_crystal_size_mid 0.11
_exptl_crystal_size_min 0.02
_refine_diff_density_max 1.445
_refine_diff_density_min -0.876
_refine_diff_density_rms 0.108
_refine_ls_extinction_method none
_refine_ls_goodness_of_fit_ref 1.091
_refine_ls_hydrogen_treatment constr
_refine_ls_matrix_type full
_refine_ls_number_parameters 496
_refine_ls_number_reflns 6732
_refine_ls_number_restraints 120
_refine_ls_restrained_S_all 1.102
_refine_ls_R_factor_all 0.0710
_refine_ls_R_factor_gt 0.0637
_refine_ls_shift/su_max 0.000
_refine_ls_shift/su_mean 0.000
_refine_ls_structure_factor_coef Fsqd
_refine_ls_weighting_details 'calc w=1/[\s^2^(Fo^2^)+(0.0551P)^2^+11.6310P] where P=(Fo^2^+2Fc^2^)/3'
_refine_ls_weighting_scheme calc
_refine_ls_wR_factor_gt 0.1661
_refine_ls_wR_factor_ref 0.1709
_reflns_number_gt 5879
_reflns_number_total 6732
_reflns_threshold_expression >2sigma(I)
_cod_data_source_file cs501534h_si_003.cif
_cod_data_source_block 051412a_chen
_cod_depositor_comments 'Adding full bibliography for 4512457--4512460.cif.'
_cod_database_code 4512459
_chemical_oxdiff_formula 'C11 H10 S O2'
_reflns_odcompleteness_completeness 99.02
_reflns_odcompleteness_iscentric 1
_reflns_odcompleteness_theta 68.13

loop_
_space_group_symop_id
_space_group_symop_operation_xyz
1 'x, y, z'
2 '-x, -y, -z'

loop_
_atom_site_label
_atom_site_type_symbol
_atom_site_fract_x
_atom_site_fract_y
_atom_site_fract_z
_atom_site_U_iso_or_equiv
_atom_site_adp_type
_atom_site_occupancy
_atom_site_symmetry_multiplicity
_atom_site_calc_flag
_atom_site_refinement_flags
_atom_site_disorder_assembly
_atom_site_disorder_group
Ni1 Ni 0.57932(10) 0.14977(7) 0.31476(4) 0.0195(2) Uani 1 1 d . . .
Ni2 Ni 0.41291(10) 0.30105(7) 0.16905(4) 0.0239(2) Uani 1 1 d . . .
S1 S 0.84920(15) 0.08731(11) 0.35790(6) 0.0255(3) Uani 1 1 d . . .
S2 S 0.14749(16) 0.37527(13) 0.13187(7) 0.0381(4) Uani 1 1 d . . .
Cl1 Cl 0.67208(15) 0.21489(11) 0.21311(6) 0.0305(3) Uani 1 1 d . . .
Cl2 Cl 0.31063(15) 0.21336(12) 0.26141(7) 0.0346(3) Uani 1 1 d . . .
N1 N 0.5069(5) -0.0133(4) 0.2898(2) 0.0270(9) Uani 1 1 d . . .
N2 N 0.4649(5) 0.1053(3) 0.39260(19) 0.0210(8) Uani 1 1 d . . .
N3 N 0.6433(5) 0.2815(3) 0.3839(2) 0.0266(9) Uani 1 1 d . . .
N4 N 0.4915(6) 0.4561(4) 0.2110(2) 0.0313(10) Uani 1 1 d . . .
N5 N 0.5334(5) 0.3659(3) 0.0980(2) 0.0244(9) Uani 1 1 d . . .
N6 N 0.3454(6) 0.1888(4) 0.0866(2) 0.0308(10) Uani 1 1 d . . .
C1 C 0.4170(6) -0.0627(4) 0.3298(3) 0.0289(11) Uani 1 1 d . . .
C2 C 0.3769(6) 0.0089(4) 0.3874(3) 0.0240(10) Uani 1 1 d . . .
C3 C 0.2688(6) -0.0159(5) 0.4342(3) 0.0310(12) Uani 1 1 d . . .
H3 H 0.2054 -0.0846 0.4313 0.037 Uiso 1 1 calc R . .
C4 C 0.2554(7) 0.0610(5) 0.4850(3) 0.0341(13) Uani 1 1 d . . .
H4 H 0.1814 0.0455 0.5172 0.041 Uiso 1 1 calc R . .
C5 C 0.3488(7) 0.1604(5) 0.4895(3) 0.0312(12) Uani 1 1 d . . .
H5 H 0.3400 0.2134 0.5246 0.037 Uiso 1 1 calc R . .
C6 C 0.4555(6) 0.1812(4) 0.4418(2) 0.0245(10) Uani 1 1 d . . .
C7 C 0.5725(6) 0.2795(4) 0.4381(3) 0.0277(11) Uani 1 1 d . . .
C8 C 0.7870(8) 0.3594(5) 0.3772(3) 0.0397(14) Uani 1 1 d . . .
H8A H 0.7847 0.4255 0.4070 0.048 Uiso 1 1 calc R . .
H8B H 0.7786 0.3826 0.3290 0.048 Uiso 1 1 calc R . .
C9 C 0.9527(7) 0.3038(5) 0.3982(3) 0.0437(15) Uani 1 1 d . . .
H9A H 1.0476 0.3601 0.4005 0.052 Uiso 1 1 calc R . .
H9B H 0.9538 0.2764 0.4451 0.052 Uiso 1 1 calc R . .
C10 C 0.9856(7) 0.2090(5) 0.3518(3) 0.0344(13) Uani 1 1 d . . .
H10A H 1.1051 0.1907 0.3641 0.041 Uiso 1 1 calc R . .
H10B H 0.9688 0.2324 0.3036 0.041 Uiso 1 1 calc R . .
C11 C 0.8925(7) 0.0024(5) 0.2858(3) 0.0351(13) Uani 1 1 d . . .
H11A H 0.8880 0.0474 0.2445 0.042 Uiso 1 1 calc R . .
H11B H 1.0082 -0.0234 0.2967 0.042 Uiso 1 1 calc R . .
C12 C 0.7665(8) -0.0957(5) 0.2703(3) 0.0441(15) Uani 1 1 d . . .
H12A H 0.7621 -0.1344 0.3136 0.053 Uiso 1 1 calc R . .
H12B H 0.8101 -0.1467 0.2385 0.053 Uiso 1 1 calc R . .
C13 C 0.5854(8) -0.0721(5) 0.2389(3) 0.0396(14) Uani 1 1 d . . .
H13A H 0.5872 -0.0272 0.1979 0.048 Uiso 1 1 calc R . .
H13B H 0.5188 -0.1420 0.2244 0.048 Uiso 1 1 calc R . .
C14 C 0.3611(8) -0.1815(5) 0.3265(4) 0.0441(15) Uani 1 1 d . . .
H14A H 0.3961 -0.2170 0.2864 0.066 Uiso 1 1 calc R . .
H14B H 0.2376 -0.1896 0.3226 0.066 Uiso 1 1 calc R . .
H14C H 0.4129 -0.2160 0.3684 0.066 Uiso 1 1 calc R . .
C15 C 0.6054(9) 0.3609(6) 0.4978(3) 0.0485(16) Uani 1 1 d . . .
H15A H 0.6840 0.4208 0.4879 0.073 Uiso 1 1 calc R . .
H15B H 0.6552 0.3244 0.5392 0.073 Uiso 1 1 calc R . .
H15C H 0.4986 0.3907 0.5052 0.073 Uiso 1 1 calc R . .
C16 C 0.5849(7) 0.5159(4) 0.1771(3) 0.0316(12) Uani 1 1 d . . .
C17 C 0.6228(6) 0.4607(4) 0.1125(3) 0.0272(11) Uani 1 1 d . . .
C18 C 0.7314(6) 0.4997(5) 0.0691(3) 0.0340(13) Uani 1 1 d . . .
H18 H 0.7959 0.5676 0.0790 0.041 Uiso 1 1 calc R . .
C19 C 0.7429(7) 0.4367(5) 0.0108(3) 0.0382(14) Uani 1 1 d . . .
H19 H 0.8170 0.4614 -0.0195 0.046 Uiso 1 1 calc R . .
C20 C 0.6483(7) 0.3391(5) -0.0035(3) 0.0333(12) Uani 1 1 d . . .
H20 H 0.6559 0.2961 -0.0436 0.040 Uiso 1 1 calc R . .
C21 C 0.5417(6) 0.3048(4) 0.0417(2) 0.0254(11) Uani 1 1 d . . .
C22 C 0.4220(6) 0.2045(5) 0.0348(3) 0.0301(11) Uani 1 1 d . . .
C23 C 0.2025(8) 0.1093(6) 0.0852(4) 0.0462(16) Uani 1 1 d . . .
H23A H 0.2106 0.0727 0.1297 0.055 Uiso 1 1 calc R . .
H23B H 0.2037 0.0526 0.0486 0.055 Uiso 1 1 calc R . .
C24 C 0.0373(8) 0.1683(7) 0.0715(4) 0.056(2) Uani 1 1 d . . .
H24A H 0.0344 0.2065 0.0276 0.067 Uiso 1 1 calc R . .
H24B H -0.0585 0.1121 0.0651 0.067 Uiso 1 1 calc R . .
C25 C 0.0081(7) 0.2514(6) 0.1263(3) 0.0509(19) Uani 1 1 d . . .
H25A H 0.0243 0.2163 0.1714 0.061 Uiso 1 1 calc R . .
H25B H -0.1107 0.2720 0.1166 0.061 Uiso 1 1 calc R . .
C26 C 0.1046(8) 0.4423(6) 0.2103(3) 0.0490(17) Uani 1 1 d . . .
H26A H -0.0091 0.4716 0.2013 0.059 Uiso 1 1 calc R . .
H26B H 0.1030 0.3870 0.2461 0.059 Uiso 1 1 calc R . .
C27 C 0.2333(9) 0.5348(6) 0.2371(4) 0.0542(19) Uani 1 1 d . . .
H27A H 0.1890 0.5765 0.2732 0.065 Uiso 1 1 calc R . .
H27B H 0.2433 0.5851 0.1991 0.065 Uiso 1 1 calc R . .
C28 C 0.4127(8) 0.5018(6) 0.2670(3) 0.0458(15) Uani 1 1 d . . .
H28A H 0.4821 0.5669 0.2887 0.055 Uiso 1 1 calc R . .
H28B H 0.4056 0.4465 0.3024 0.055 Uiso 1 1 calc R . .
C29 C 0.6453(9) 0.6329(5) 0.1923(4) 0.0500(16) Uani 1 1 d . . .
H29A H 0.6122 0.6575 0.2357 0.075 Uiso 1 1 calc R . .
H29B H 0.5946 0.6781 0.1551 0.075 Uiso 1 1 calc R . .
H29C H 0.7689 0.6401 0.1963 0.075 Uiso 1 1 calc R . .
C30 C 0.3971(9) 0.1381(6) -0.0315(3) 0.0505(17) Uani 1 1 d . . .
H30A H 0.3162 0.0755 -0.0290 0.076 Uiso 1 1 calc R . .
H30B H 0.5056 0.1115 -0.0393 0.076 Uiso 1 1 calc R . .
H30C H 0.3530 0.1841 -0.0695 0.076 Uiso 1 1 calc R . .
Cl3 Cl 0.08440(19) 0.79809(13) 0.13125(8) 0.0441(4) Uani 1 1 d U . .
O1 O 0.0192(7) 0.7047(4) 0.0882(3) 0.0635(13) Uani 1 1 d U . .
O2 O 0.2574(7) 0.8129(6) 0.1322(3) 0.0838(19) Uani 1 1 d U . .
O3 O 0.0528(9) 0.7734(6) 0.2001(3) 0.091(2) Uani 1 1 d U . .
O4 O -0.0075(8) 0.8898(5) 0.1104(4) 0.0832(18) Uani 1 1 d U . .
Cl4 Cl 0.90413(17) 0.66695(11) 0.39525(7) 0.0353(3) Uani 0.50 1 d PU A 1
O5 O 0.9767(6) 0.7738(4) 0.4190(3) 0.0552(12) Uani 0.50 1 d PU A 1
O6 O 0.957(2) 0.6569(13) 0.3271(7) 0.071(3) Uani 0.50 1 d PU A 1
O7 O 0.9924(16) 0.5889(9) 0.4360(7) 0.067(3) Uani 0.50 1 d PU A 1
O8 O 0.733(2) 0.6557(12) 0.3890(9) 0.047(3) Uani 0.50 1 d PU A 1
Cl4A Cl 0.90413(17) 0.66695(11) 0.39525(7) 0.0353(3) Uani 0.50 1 d PU B 2
O5A O 0.9767(6) 0.7738(4) 0.4190(3) 0.0552(12) Uani 0.50 1 d PU B 2
O6A O 0.960(2) 0.6115(12) 0.3434(8) 0.070(4) Uani 0.50 1 d PU B 2
O7A O 0.8983(19) 0.6007(10) 0.4557(5) 0.067(3) Uani 0.50 1 d PU B 2
O8A O 0.720(2) 0.6850(15) 0.3733(10) 0.056(4) Uani 0.50 1 d PU B 2

loop_
_atom_site_aniso_label
_atom_site_aniso_U_11
_atom_site_aniso_U_22
_atom_site_aniso_U_33
_atom_site_aniso_U_23
_atom_site_aniso_U_13
_atom_site_aniso_U_12
Ni1 0.0165(4) 0.0239(4) 0.0201(4) 0.0062(3) 0.0073(3) 0.0031(3)
Ni2 0.0169(4) 0.0329(5) 0.0239(4) 0.0116(4) 0.0073(3) 0.0034(3)
S1 0.0182(6) 0.0363(7) 0.0240(6) 0.0092(5) 0.0067(5) 0.0066(5)
S2 0.0207(6) 0.0599(9) 0.0382(7) 0.0275(7) 0.0107(5) 0.0124(6)
Cl1 0.0198(6) 0.0486(8) 0.0273(6) 0.0179(5) 0.0106(5) 0.0105(5)
Cl2 0.0196(6) 0.0555(8) 0.0336(7) 0.0258(6) 0.0123(5) 0.0119(5)
N1 0.024(2) 0.029(2) 0.028(2) -0.0035(18) 0.0048(18) -0.0004(17)
N2 0.0165(19) 0.027(2) 0.0192(19) 0.0048(16) 0.0017(15) 0.0046(16)
N3 0.026(2) 0.020(2) 0.035(2) 0.0025(18) 0.0127(19) -0.0032(17)
N4 0.032(2) 0.031(2) 0.033(2) 0.0005(19) 0.0075(19) 0.0104(19)
N5 0.019(2) 0.029(2) 0.025(2) 0.0095(17) 0.0019(16) 0.0041(17)
N6 0.026(2) 0.030(2) 0.036(2) 0.0115(19) 0.0055(19) -0.0067(18)
C1 0.021(2) 0.026(3) 0.038(3) 0.000(2) 0.000(2) 0.002(2)
C2 0.015(2) 0.025(3) 0.031(3) 0.013(2) 0.0023(19) -0.0016(19)
C3 0.019(2) 0.035(3) 0.040(3) 0.021(2) 0.006(2) -0.001(2)
C4 0.023(3) 0.056(4) 0.027(3) 0.018(3) 0.010(2) 0.005(2)
C5 0.025(3) 0.048(3) 0.022(3) 0.005(2) 0.007(2) 0.010(2)
C6 0.019(2) 0.033(3) 0.024(2) 0.005(2) 0.0059(19) 0.011(2)
C7 0.026(3) 0.025(3) 0.034(3) -0.001(2) 0.009(2) 0.005(2)
C8 0.042(3) 0.023(3) 0.057(4) -0.002(3) 0.019(3) -0.010(2)
C9 0.030(3) 0.051(4) 0.048(4) -0.001(3) 0.007(3) -0.018(3)
C10 0.019(3) 0.053(4) 0.032(3) 0.012(3) 0.005(2) -0.001(2)
C11 0.029(3) 0.046(3) 0.035(3) 0.006(3) 0.015(2) 0.016(2)
C12 0.046(4) 0.040(3) 0.050(4) -0.004(3) 0.017(3) 0.017(3)
C13 0.042(3) 0.036(3) 0.042(3) -0.016(3) 0.011(3) 0.002(3)
C14 0.040(3) 0.030(3) 0.062(4) -0.004(3) 0.007(3) -0.005(3)
C15 0.054(4) 0.047(4) 0.046(4) -0.021(3) 0.015(3) -0.005(3)
C16 0.027(3) 0.030(3) 0.038(3) 0.004(2) 0.003(2) 0.005(2)
C17 0.018(2) 0.028(3) 0.036(3) 0.013(2) 0.002(2) 0.004(2)
C18 0.021(3) 0.035(3) 0.048(3) 0.021(3) 0.007(2) 0.001(2)
C19 0.026(3) 0.059(4) 0.033(3) 0.021(3) 0.010(2) 0.008(3)
C20 0.027(3) 0.048(3) 0.027(3) 0.014(2) 0.006(2) 0.005(2)
C21 0.021(2) 0.034(3) 0.022(2) 0.009(2) 0.0035(19) 0.008(2)
C22 0.023(3) 0.034(3) 0.033(3) 0.006(2) 0.002(2) -0.001(2)
C23 0.040(3) 0.047(4) 0.048(4) 0.008(3) 0.005(3) -0.020(3)
C24 0.029(3) 0.087(6) 0.046(4) 0.020(4) -0.003(3) -0.023(3)
C25 0.017(3) 0.089(5) 0.049(4) 0.039(4) 0.006(3) 0.002(3)
C26 0.035(3) 0.073(5) 0.048(4) 0.023(3) 0.022(3) 0.030(3)
C27 0.067(5) 0.056(4) 0.051(4) 0.008(3) 0.031(4) 0.039(4)
C28 0.050(4) 0.049(4) 0.044(4) -0.003(3) 0.019(3) 0.015(3)
C29 0.055(4) 0.031(3) 0.062(4) -0.004(3) 0.007(3) -0.002(3)
C30 0.049(4) 0.060(4) 0.041(4) -0.006(3) 0.005(3) -0.004(3)
Cl3 0.0383(8) 0.0514(9) 0.0410(8) -0.0005(6) 0.0008(6) 0.0054(6)
O1 0.066(3) 0.051(3) 0.072(3) -0.001(2) 0.018(3) -0.022(2)
O2 0.046(2) 0.121(5) 0.083(4) -0.047(3) 0.022(3) -0.014(3)
O3 0.094(4) 0.135(5) 0.055(3) 0.016(3) 0.034(3) 0.039(4)
O4 0.076(3) 0.054(3) 0.112(4) 0.015(3) -0.011(3) -0.001(2)
Cl4 0.0374(7) 0.0333(7) 0.0340(7) -0.0003(5) 0.0030(5) 0.0001(5)
O5 0.055(3) 0.040(2) 0.067(3) 0.0028(19) 0.007(2) -0.0137(19)
O6 0.072(6) 0.089(8) 0.059(4) -0.006(4) 0.033(5) 0.012(7)
O7 0.068(6) 0.043(4) 0.076(6) 0.005(5) -0.033(5) 0.002(5)
O8 0.038(3) 0.043(6) 0.061(7) -0.018(5) 0.013(4) 0.001(4)
Cl4A 0.0374(7) 0.0333(7) 0.0340(7) -0.0003(5) 0.0030(5) 0.0001(5)
O5A 0.055(3) 0.040(2) 0.067(3) 0.0028(19) 0.007(2) -0.0137(19)
O6A 0.076(6) 0.069(7) 0.077(6) -0.012(5) 0.045(6) 0.006(6)
O7A 0.108(8) 0.044(5) 0.040(4) 0.012(4) -0.005(5) -0.017(5)
O8A 0.039(3) 0.064(8) 0.063(7) 0.000(5) 0.004(4) 0.003(4)

loop_
_atom_type_symbol
_atom_type_description
_atom_type_scat_dispersion_real
_atom_type_scat_dispersion_imag
_atom_type_scat_source
C C 0.0181 0.0091 'International Tables Vol C Tables 4.2.6.8 and 6.1.1.4'
H H 0.0000 0.0000 'International Tables Vol C Tables 4.2.6.8 and 6.1.1.4'
N N 0.0311 0.0180 'International Tables Vol C Tables 4.2.6.8 and 6.1.1.4'
O O 0.0492 0.0322 'International Tables Vol C Tables 4.2.6.8 and 6.1.1.4'
S S 0.3331 0.5567 'International Tables Vol C Tables 4.2.6.8 and 6.1.1.4'
Cl Cl 0.3639 0.7018 'International Tables Vol C Tables 4.2.6.8 and 6.1.1.4'
Ni Ni -3.0029 0.5091 'International Tables Vol C Tables 4.2.6.8 and 6.1.1.4'

loop_
_geom_angle_atom_site_label_1
_geom_angle_atom_site_label_2
_geom_angle_atom_site_label_3
_geom_angle
S1 Ni1 Cl1 92.41(5)
S1 Ni1 Cl2 175.28(5)
Cl1 Ni1 Cl2 83.14(5)
N1 Ni1 S1 85.88(13)
N1 Ni1 Cl1 103.22(13)
N1 Ni1 Cl2 93.57(13)
N1 Ni1 N3 152.86(17)
N2 Ni1 S1 97.33(11)
N2 Ni1 Cl1 170.26(12)
N2 Ni1 Cl2 87.12(11)
N2 Ni1 N1 77.75(17)
N2 Ni1 N3 77.53(16)
N3 Ni1 S1 86.31(13)
N3 Ni1 Cl1 103.04(12)
N3 Ni1 Cl2 96.22(13)
S2 Ni2 Cl1 175.14(6)
Cl2 Ni2 S2 91.96(5)
Cl2 Ni2 Cl1 83.33(5)
N4 Ni2 S2 86.02(13)
N4 Ni2 Cl1 96.11(13)
N4 Ni2 Cl2 102.25(14)
N4 Ni2 N6 152.82(18)
N5 Ni2 S2 97.05(12)
N5 Ni2 Cl1 87.68(12)
N5 Ni2 Cl2 170.96(12)
N5 Ni2 N4 77.72(18)
N5 Ni2 N6 77.60(17)
N6 Ni2 S2 85.87(13)
N6 Ni2 Cl1 94.10(13)
N6 Ni2 Cl2 103.91(13)
C10 S1 Ni1 101.42(18)
C10 S1 C11 101.3(3)
C11 S1 Ni1 102.18(19)
C25 S2 Ni2 100.2(2)
C25 S2 C26 101.7(3)
C26 S2 Ni2 102.3(2)
Ni1 Cl1 Ni2 95.90(5)
Ni2 Cl2 Ni1 96.58(5)
C1 N1 Ni1 116.2(4)
C1 N1 C13 122.6(5)
C13 N1 Ni1 120.0(4)
C2 N2 Ni1 118.1(3)
C2 N2 C6 122.9(4)
C6 N2 Ni1 117.9(3)
C7 N3 Ni1 116.2(3)
C7 N3 C8 122.4(5)
C8 N3 Ni1 120.3(3)
C16 N4 Ni2 116.1(4)
C16 N4 C28 122.2(5)
C28 N4 Ni2 120.3(4)
C17 N5 Ni2 118.6(4)
C17 N5 C21 122.5(4)
C21 N5 Ni2 118.2(3)
C22 N6 Ni2 115.8(4)
C22 N6 C23 123.0(5)
C23 N6 Ni2 120.5(4)
N1 C1 C2 114.3(4)
N1 C1 C14 126.6(5)
C14 C1 C2 119.0(5)
N2 C2 C1 112.0(4)
N2 C2 C3 119.7(5)
C3 C2 C1 128.2(5)
C2 C3 H3 120.7
C4 C3 C2 118.7(5)
C4 C3 H3 120.7
C3 C4 H4 119.8
C3 C4 C5 120.5(5)
C5 C4 H4 119.8
C4 C5 H5 120.7
C4 C5 C6 118.7(5)
C6 C5 H5 120.7
N2 C6 C5 119.6(5)
N2 C6 C7 112.2(4)
C5 C6 C7 128.2(5)
N3 C7 C6 114.4(5)
N3 C7 C15 126.6(5)
C6 C7 C15 118.8(5)
N3 C8 H8A 109.9
N3 C8 H8B 109.9
N3 C8 C9 109.1(5)
H8A C8 H8B 108.3
C9 C8 H8A 109.9
C9 C8 H8B 109.9
C8 C9 H9A 108.2
C8 C9 H9B 108.2
H9A C9 H9B 107.4
C10 C9 C8 116.3(5)
C10 C9 H9A 108.2
C10 C9 H9B 108.2
S1 C10 H10A 109.0
S1 C10 H10B 109.0
C9 C10 S1 113.0(4)
C9 C10 H10A 109.0
C9 C10 H10B 109.0
H10A C10 H10B 107.8
S1 C11 H11A 109.3
S1 C11 H11B 109.3
H11A C11 H11B 107.9
C12 C11 S1 111.8(4)
C12 C11 H11A 109.3
C12 C11 H11B 109.3
C11 C12 H12A 108.1
C11 C12 H12B 108.1
C11 C12 C13 116.6(5)
H12A C12 H12B 107.3
C13 C12 H12A 108.1
C13 C12 H12B 108.1
N1 C13 C12 109.4(5)
N1 C13 H13A 109.8
N1 C13 H13B 109.8
C12 C13 H13A 109.8
C12 C13 H13B 109.8
H13A C13 H13B 108.2
C1 C14 H14A 109.5
C1 C14 H14B 109.5
C1 C14 H14C 109.5
H14A C14 H14B 109.5
H14A C14 H14C 109.5
H14B C14 H14C 109.5
C7 C15 H15A 109.5
C7 C15 H15B 109.5
C7 C15 H15C 109.5
H15A C15 H15B 109.5
H15A C15 H15C 109.5
H15B C15 H15C 109.5
N4 C16 C17 114.3(5)
N4 C16 C29 127.0(6)
C29 C16 C17 118.5(5)
N5 C17 C16 112.0(4)
N5 C17 C18 120.3(5)
C18 C17 C16 127.7(5)
C17 C18 H18 121.0
C19 C18 C17 118.0(5)
C19 C18 H18 121.0
C18 C19 H19 119.6
C20 C19 C18 120.8(5)
C20 C19 H19 119.6
C19 C20 H20 120.7
C19 C20 C21 118.5(5)
C21 C20 H20 120.7
N5 C21 C20 119.9(5)
N5 C21 C22 112.4(4)
C20 C21 C22 127.6(5)
N6 C22 C21 114.5(5)
N6 C22 C30 127.3(5)
C21 C22 C30 118.0(5)
N6 C23 H23A 109.8
N6 C23 H23B 109.8
N6 C23 C24 109.3(5)
H23A C23 H23B 108.3
C24 C23 H23A 109.8
C24 C23 H23B 109.8
C23 C24 H24A 108.2
C23 C24 H24B 108.2
H24A C24 H24B 107.3
C25 C24 C23 116.5(5)
C25 C24 H24A 108.2
C25 C24 H24B 108.2
S2 C25 H25A 108.8
S2 C25 H25B 108.8
C24 C25 S2 113.9(4)
C24 C25 H25A 108.8
C24 C25 H25B 108.8
H25A C25 H25B 107.7
S2 C26 H26A 108.9
S2 C26 H26B 108.9
H26A C26 H26B 107.8
C27 C26 S2 113.2(4)
C27 C26 H26A 108.9
C27 C26 H26B 108.9
C26 C27 H27A 108.2
C26 C27 H27B 108.2
C26 C27 C28 116.5(6)
H27A C27 H27B 107.3
C28 C27 H27A 108.2
C28 C27 H27B 108.2
N4 C28 C27 108.8(5)
N4 C28 H28A 109.9
N4 C28 H28B 109.9
C27 C28 H28A 109.9
C27 C28 H28B 109.9
H28A C28 H28B 108.3
C16 C29 H29A 109.5
C16 C29 H29B 109.5
C16 C29 H29C 109.5
H29A C29 H29B 109.5
H29A C29 H29C 109.5
H29B C29 H29C 109.5
C22 C30 H30A 109.5
C22 C30 H30B 109.5
C22 C30 H30C 109.5
H30A C30 H30B 109.5
H30A C30 H30C 109.5
H30B C30 H30C 109.5
O1 Cl3 O3 106.6(4)
O2 Cl3 O1 109.4(3)
O2 Cl3 O3 109.0(4)
O2 Cl3 O4 114.7(4)
O4 Cl3 O1 109.8(4)
O4 Cl3 O3 107.1(4)
O5 Cl4 O6 101.8(7)
O7 Cl4 O5 107.8(5)
O7 Cl4 O6 105.7(9)
O8 Cl4 O5 114.5(7)
O8 Cl4 O6 110.4(10)
O8 Cl4 O7 115.5(9)

loop_
_geom_bond_atom_site_label_1
_geom_bond_atom_site_label_2
_geom_bond_distance
Ni1 S1 2.3723(14)
Ni1 Cl1 2.3837(13)
Ni1 Cl2 2.4222(14)
Ni1 N1 2.066(4)
Ni1 N2 1.980(4)
Ni1 N3 2.070(4)
Ni2 S2 2.3771(15)
Ni2 Cl1 2.4306(14)
Ni2 Cl2 2.3664(14)
Ni2 N4 2.071(5)
Ni2 N5 1.979(4)
Ni2 N6 2.083(5)
S1 C10 1.810(6)
S1 C11 1.830(6)
S2 C25 1.817(7)
S2 C26 1.822(7)
N1 C1 1.288(7)
N1 C13 1.463(7)
N2 C2 1.329(6)
N2 C6 1.339(6)
N3 C7 1.288(7)
N3 C8 1.475(7)
N4 C16 1.287(7)
N4 C28 1.470(7)
N5 C17 1.325(7)
N5 C21 1.336(7)
N6 C22 1.286(7)
N6 C23 1.453(7)
C1 C2 1.503(8)
C1 C14 1.489(8)
C2 C3 1.390(7)
C3 H3 0.9500
C3 C4 1.378(8)
C4 H4 0.9500
C4 C5 1.381(8)
C5 H5 0.9500
C5 C6 1.387(7)
C6 C7 1.490(7)
C7 C15 1.503(8)
C8 H8A 0.9900
C8 H8B 0.9900
C8 C9 1.530(9)
C9 H9A 0.9900
C9 H9B 0.9900
C9 C10 1.520(9)
C10 H10A 0.9900
C10 H10B 0.9900
C11 H11A 0.9900
C11 H11B 0.9900
C11 C12 1.514(9)
C12 H12A 0.9900
C12 H12B 0.9900
C12 C13 1.532(9)
C13 H13A 0.9900
C13 H13B 0.9900
C14 H14A 0.9800
C14 H14B 0.9800
C14 H14C 0.9800
C15 H15A 0.9800
C15 H15B 0.9800
C15 H15C 0.9800
C16 C17 1.509(8)
C16 C29 1.489(8)
C17 C18 1.387(7)
C18 H18 0.9500
C18 C19 1.386(9)
C19 H19 0.9500
C19 C20 1.372(9)
C20 H20 0.9500
C20 C21 1.385(7)
C21 C22 1.500(7)
C22 C30 1.501(8)
C23 H23A 0.9900
C23 H23B 0.9900
C23 C24 1.534(10)
C24 H24A 0.9900
C24 H24B 0.9900
C24 C25 1.520(11)
C25 H25A 0.9900
C25 H25B 0.9900
C26 H26A 0.9900
C26 H26B 0.9900
C26 C27 1.510(11)
C27 H27A 0.9900
C27 H27B 0.9900
C27 C28 1.546(9)
C28 H28A 0.9900
C28 H28B 0.9900
C29 H29A 0.9800
C29 H29B 0.9800
C29 H29C 0.9800
C30 H30A 0.9800
C30 H30B 0.9800
C30 H30C 0.9800
Cl3 O1 1.427(5)
Cl3 O2 1.385(5)
Cl3 O3 1.456(6)
Cl3 O4 1.410(6)
Cl4 O5 1.433(5)
Cl4 O6 1.478(13)
Cl4 O7 1.411(11)
Cl4 O8 1.356(16)
